data_1505627
loop_
_publ_author_name
'Yoshimitsu, Takehiko'
'Matsuda, Kenichi'
'Nagaoka, Hiroto'
'Tsukamoto, Koji'
'Tanaka, Tetsuaki'

_publ_section_title
;
 Radical fixation of functionalized carbon resources: alpha-sp3C-H
 carbamoylation of tertiary amines with aryl isocyanates.
;
_journal_issue 24
_journal_name_full 'Organic letters'
_journal_page_first 5115
_journal_page_last 5118
_journal_paper_doi 10.1021/ol7023295
_journal_volume 9
_journal_year 2007
_chemical_formula_moiety 'C20 H24 N3 O2 1+, Cl 1-'
_chemical_formula_sum 'C20 H24 Cl N3 O2'
_chemical_formula_weight 373.87
_chemical_name_systematic
; 
 ? 
;
_space_group_IT_number 61
_symmetry_cell_setting orthorhombic
_symmetry_space_group_name_Hall '-P 2ac 2ab'
_symmetry_space_group_name_H-M 'P b c a'
_atom_sites_solution_hydrogens geom
_atom_sites_solution_primary direct
_atom_sites_solution_secondary difmap
_audit_creation_method SHELXL-97
_cell_angle_alpha 90.00
_cell_angle_beta 90.00
_cell_angle_gamma 90.00
_cell_formula_units_Z 8
_cell_length_a 12.1354(3)
_cell_length_b 10.5342(3)
_cell_length_c 29.4482(7)
_cell_measurement_temperature 150(2)
_cell_volume 3764.56(17)
_computing_cell_refinement PROCESS-AUTO
_computing_data_collection 'PROCESS-AUTO (Rigaku, 2003)'
_computing_data_reduction 'CrystalStructure (Rigaku/MSC, 2004)'
_computing_molecular_graphics 'ORTEPIII (Johnson et al., 1996)'
_computing_publication_material SHELXL-97
_computing_structure_refinement 'SHELXL-97 (Sheldrick, 1997)'
_computing_structure_solution 'SIR97 (Altomare et al., 1999)'
_diffrn_ambient_temperature 150(2)
_diffrn_measured_fraction_theta_full 0.997
_diffrn_measured_fraction_theta_max 0.997
_diffrn_measurement_device_type 'Rigaku R-AXIS RAPID'
_diffrn_measurement_method \w
_diffrn_radiation_monochromator graphite
_diffrn_radiation_source 'fine-focus sealed tube'
_diffrn_radiation_type CuK\a
_diffrn_radiation_wavelength 1.54187
_diffrn_reflns_av_R_equivalents 0.0722
_diffrn_reflns_av_sigmaI/netI 0.0844
_diffrn_reflns_limit_h_max 14
_diffrn_reflns_limit_h_min -14
_diffrn_reflns_limit_k_max 12
_diffrn_reflns_limit_k_min -12
_diffrn_reflns_limit_l_max 33
_diffrn_reflns_limit_l_min -34
_diffrn_reflns_number 33506
_diffrn_reflns_theta_full 68.23
_diffrn_reflns_theta_max 68.23
_diffrn_reflns_theta_min 3.00
_exptl_absorpt_coefficient_mu 1.951
_exptl_absorpt_correction_T_max 1.000
_exptl_absorpt_correction_T_min 0.696
_exptl_absorpt_correction_type multi-scan
_exptl_absorpt_process_details '(ABSCOR; Higashi, 1995)'
_exptl_crystal_colour colorless
_exptl_crystal_density_diffrn 1.319
_exptl_crystal_density_method 'not measured'
_exptl_crystal_description platelet
_exptl_crystal_F_000 1584
_exptl_crystal_size_max 0.2
_exptl_crystal_size_mid 0.1
_exptl_crystal_size_min 0.03
_refine_diff_density_max 0.355
_refine_diff_density_min -0.182
_refine_diff_density_rms 0.046
_refine_ls_extinction_method none
_refine_ls_goodness_of_fit_ref 0.920
_refine_ls_hydrogen_treatment constr
_refine_ls_matrix_type full
_refine_ls_number_parameters 236
_refine_ls_number_reflns 3441
_refine_ls_number_restraints 0
_refine_ls_restrained_S_all 0.920
_refine_ls_R_factor_all 0.1157
_refine_ls_R_factor_gt 0.0501
_refine_ls_shift/su_max 0.001
_refine_ls_shift/su_mean 0.000
_refine_ls_structure_factor_coef Fsqd
_refine_ls_weighting_details 'calc w=1/[\s^2^(Fo^2^)+(0.0450P)^2^+0.0000P] where P=(Fo^2^+2Fc^2^)/3'
_refine_ls_weighting_scheme calc
_refine_ls_wR_factor_gt 0.1027
_refine_ls_wR_factor_ref 0.1163
_reflns_number_gt 1481
_reflns_number_total 3441
_reflns_threshold_expression >2sigma(I)
_cod_data_source_file ol7023295-file006.cif
_cod_data_source_block trans
_cod_database_code 1505627

loop_
_symmetry_equiv_pos_as_xyz
'x, y, z'
'-x+1/2, y+1/2, z'
'x, -y+1/2, z+1/2'
'-x+1/2, -y, z+1/2'
'-x, -y, -z'
'x-1/2, -y-1/2, -z'
'-x, y-1/2, -z-1/2'
'x-1/2, y, -z-1/2'

loop_
_atom_site_label
_atom_site_type_symbol
_atom_site_fract_x
_atom_site_fract_y
_atom_site_fract_z
_atom_site_U_iso_or_equiv
_atom_site_adp_type
_atom_site_occupancy
_atom_site_symmetry_multiplicity
_atom_site_calc_flag
_atom_site_refinement_flags
Cl1 Cl 0.45302(6) 0.42952(8) 0.91875(3) 0.0589(3) Uani 1 1 d .
O1 O 0.23596(18) 0.3668(2) 0.99940(7) 0.0664(7) Uani 1 1 d .
O2 O 0.21163(19) 0.1191(3) 0.84901(7) 0.0707(8) Uani 1 1 d .
N1 N 0.1803(2) 0.1709(3) 0.93860(8) 0.0556(8) Uani 1 1 d .
H1 H 0.1474 0.1024 0.9240 0.067 Uiso 1 1 calc R
N2 N 0.1351(2) 0.2782(3) 1.05656(9) 0.0577(8) Uani 1 1 d .
H2 H 0.0934 0.2122 1.0630 0.069 Uiso 1 1 calc R
N3 N 0.2884(2) 0.3135(3) 0.83818(9) 0.0573(8) Uani 1 1 d .
H3 H 0.2877 0.3919 0.8485 0.069 Uiso 1 1 calc R
C1 C 0.1700(3) 0.2866(4) 1.01310(12) 0.0559(10) Uani 1 1 d .
C2 C 0.2286(3) 0.2277(4) 0.86168(12) 0.0528(10) Uani 1 1 d .
C3 C 0.1782(2) 0.2768(3) 0.90526(11) 0.0531(9) Uani 1 1 d .
H3A H 0.2220 0.3502 0.9170 0.064 Uiso 1 1 calc R
C4 C 0.0579(3) 0.3184(4) 0.89608(11) 0.0664(11) Uani 1 1 d .
H4A H 0.0581 0.3953 0.8767 0.080 Uiso 1 1 calc R
H4B H 0.0192 0.2503 0.8793 0.080 Uiso 1 1 calc R
C5 C -0.0033(3) 0.3461(4) 0.93921(11) 0.0669(11) Uani 1 1 d .
H5A H -0.0806 0.3687 0.9321 0.080 Uiso 1 1 calc R
H5B H 0.0312 0.4192 0.9549 0.080 Uiso 1 1 calc R
C6 C -0.0007(3) 0.2300(4) 0.97003(12) 0.0669(11) Uani 1 1 d .
H6A H -0.0385 0.1587 0.9546 0.080 Uiso 1 1 calc R
H6B H -0.0417 0.2491 0.9983 0.080 Uiso 1 1 calc R
C7 C 0.1154(3) 0.1898(3) 0.98210(10) 0.0516(9) Uani 1 1 d .
H7 H 0.1118 0.1068 0.9985 0.062 Uiso 1 1 calc R
C8 C 0.2967(2) 0.1307(3) 0.94773(11) 0.0570(10) Uani 1 1 d .
H8A H 0.3229 0.0774 0.9227 0.086 Uiso 1 1 calc R
H8B H 0.2995 0.0825 0.9761 0.086 Uiso 1 1 calc R
H8C H 0.3436 0.2061 0.9503 0.086 Uiso 1 1 calc R
C9 C 0.1569(3) 0.3617(3) 1.09324(11) 0.0510(9) Uani 1 1 d .
C10 C 0.2460(3) 0.4430(3) 1.09477(11) 0.0568(10) Uani 1 1 d .
H10 H 0.2972 0.4451 1.0704 0.068 Uiso 1 1 calc R
C11 C 0.2607(3) 0.5214(4) 1.13190(12) 0.0585(10) Uani 1 1 d .
H11 H 0.3215 0.5781 1.1326 0.070 Uiso 1 1 calc R
C12 C 0.1882(3) 0.5183(3) 1.16809(12) 0.0593(10) Uani 1 1 d .
H12 H 0.1989 0.5730 1.1934 0.071 Uiso 1 1 calc R
C13 C 0.0995(3) 0.4345(3) 1.16728(12) 0.0579(10) Uani 1 1 d .
H13 H 0.0498 0.4309 1.1922 0.070 Uiso 1 1 calc R
C14 C 0.0840(3) 0.3564(3) 1.12990(12) 0.0562(10) Uani 1 1 d .
H14 H 0.0236 0.2991 1.1292 0.067 Uiso 1 1 calc R
C15 C 0.3521(3) 0.2907(3) 0.79863(12) 0.0514(9) Uani 1 1 d .
C16 C 0.4464(3) 0.3626(3) 0.79330(11) 0.0579(10) Uani 1 1 d .
H16 H 0.4636 0.4277 0.8145 0.069 Uiso 1 1 calc R
C17 C 0.5152(3) 0.3392(4) 0.75701(12) 0.0633(11) Uani 1 1 d .
H17 H 0.5805 0.3879 0.7534 0.076 Uiso 1 1 calc R
C18 C 0.4905(3) 0.2465(4) 0.72624(12) 0.0626(11) Uani 1 1 d .
H18 H 0.5393 0.2289 0.7018 0.075 Uiso 1 1 calc R
C19 C 0.3942(3) 0.1789(3) 0.73095(11) 0.0607(10) Uani 1 1 d .
H19 H 0.3756 0.1169 0.7088 0.073 Uiso 1 1 calc R
C20 C 0.3243(3) 0.1992(3) 0.76684(11) 0.0574(10) Uani 1 1 d .
H20 H 0.2583 0.1514 0.7698 0.069 Uiso 1 1 calc R

loop_
_atom_site_aniso_label
_atom_site_aniso_U_11
_atom_site_aniso_U_22
_atom_site_aniso_U_33
_atom_site_aniso_U_23
_atom_site_aniso_U_13
_atom_site_aniso_U_12
Cl1 0.0456(5) 0.0790(6) 0.0522(6) -0.0037(5) -0.0034(4) 0.0058(5)
O1 0.0611(16) 0.089(2) 0.0495(16) -0.0004(14) 0.0076(13) -0.0164(14)
O2 0.0828(18) 0.084(2) 0.0457(17) -0.0091(16) 0.0110(13) -0.0173(16)
N1 0.0523(18) 0.079(2) 0.0353(18) -0.0049(17) 0.0016(14) -0.0056(16)
N2 0.0650(19) 0.075(2) 0.0336(18) -0.0005(17) 0.0089(16) -0.0113(16)
N3 0.0555(18) 0.067(2) 0.049(2) -0.0050(17) 0.0107(16) -0.0067(16)
C1 0.050(2) 0.079(3) 0.039(3) -0.001(2) 0.0060(19) -0.004(2)
C2 0.041(2) 0.081(3) 0.036(2) -0.003(2) -0.0014(17) -0.001(2)
C3 0.044(2) 0.073(3) 0.042(2) 0.000(2) 0.0043(17) -0.0041(19)
C4 0.053(2) 0.101(3) 0.045(2) -0.002(2) -0.004(2) 0.014(2)
C5 0.042(2) 0.101(3) 0.057(3) 0.001(3) -0.001(2) 0.011(2)
C6 0.046(2) 0.097(3) 0.058(3) -0.010(2) 0.0083(19) -0.002(2)
C7 0.045(2) 0.076(3) 0.033(2) -0.0088(19) 0.0099(18) -0.0129(19)
C8 0.0325(19) 0.078(3) 0.060(2) -0.002(2) -0.0041(18) 0.0051(18)
C9 0.055(2) 0.071(3) 0.027(2) -0.005(2) 0.0052(18) -0.006(2)
C10 0.046(2) 0.081(3) 0.044(2) -0.002(2) 0.0057(18) -0.004(2)
C11 0.049(2) 0.078(3) 0.049(2) -0.002(2) 0.000(2) -0.0050(19)
C12 0.057(2) 0.075(3) 0.045(2) -0.009(2) -0.004(2) -0.001(2)
C13 0.054(2) 0.084(3) 0.036(2) -0.004(2) 0.0052(18) 0.006(2)
C14 0.050(2) 0.078(3) 0.041(2) -0.003(2) 0.0003(18) -0.0065(19)
C15 0.047(2) 0.076(3) 0.031(2) 0.002(2) 0.0070(18) 0.001(2)
C16 0.051(2) 0.078(3) 0.045(2) 0.002(2) 0.005(2) -0.008(2)
C17 0.052(2) 0.096(3) 0.042(3) 0.007(2) 0.006(2) -0.008(2)
C18 0.062(3) 0.094(3) 0.033(2) 0.006(2) 0.0037(19) 0.009(2)
C19 0.059(2) 0.082(3) 0.041(2) -0.001(2) 0.000(2) 0.001(2)
C20 0.052(2) 0.080(3) 0.040(2) -0.003(2) 0.0048(19) -0.003(2)

loop_
_atom_type_symbol
_atom_type_description
_atom_type_scat_dispersion_real
_atom_type_scat_dispersion_imag
_atom_type_scat_source
C C 0.0181 0.0091 'International Tables Vol C Tables 4.2.6.8 and 6.1.1.4'
H H 0.0000 0.0000 'International Tables Vol C Tables 4.2.6.8 and 6.1.1.4'
Cl Cl 0.3639 0.7018 'International Tables Vol C Tables 4.2.6.8 and 6.1.1.4'
N N 0.0311 0.0180 'International Tables Vol C Tables 4.2.6.8 and 6.1.1.4'
O O 0.0492 0.0322 'International Tables Vol C Tables 4.2.6.8 and 6.1.1.4'

loop_
_geom_angle_atom_site_label_1
_geom_angle_atom_site_label_2
_geom_angle_atom_site_label_3
_geom_angle
C3 N1 C8 110.3(2)
C3 N1 C7 116.8(3)
C8 N1 C7 112.0(2)
C3 N1 H1 105.6
C8 N1 H1 105.6
C7 N1 H1 105.6
C1 N2 C9 128.5(3)
C1 N2 H2 115.7
C9 N2 H2 115.7
C2 N3 C15 126.9(3)
C2 N3 H3 116.5
C15 N3 H3 116.5
O1 C1 N2 123.9(4)
O1 C1 C7 123.1(3)
N2 C1 C7 112.9(3)
O2 C2 N3 124.1(4)
O2 C2 C3 120.8(4)
N3 C2 C3 115.0(4)
N1 C3 C2 107.2(3)
N1 C3 C4 110.1(3)
C2 C3 C4 109.3(3)
N1 C3 H3A 110.1
C2 C3 H3A 110.1
C4 C3 H3A 110.1
C5 C4 C3 112.0(3)
C5 C4 H4A 109.2
C3 C4 H4A 109.2
C5 C4 H4B 109.2
C3 C4 H4B 109.2
H4A C4 H4B 107.9
C4 C5 C6 109.7(3)
C4 C5 H5A 109.7
C6 C5 H5A 109.7
C4 C5 H5B 109.7
C6 C5 H5B 109.7
H5A C5 H5B 108.2
C5 C6 C7 112.5(3)
C5 C6 H6A 109.1
C7 C6 H6A 109.1
C5 C6 H6B 109.1
C7 C6 H6B 109.1
H6A C6 H6B 107.8
C1 C7 N1 111.7(3)
C1 C7 C6 111.0(3)
N1 C7 C6 108.8(3)
C1 C7 H7 108.4
N1 C7 H7 108.4
C6 C7 H7 108.4
N1 C8 H8A 109.5
N1 C8 H8B 109.5
H8A C8 H8B 109.5
N1 C8 H8C 109.5
H8A C8 H8C 109.5
H8B C8 H8C 109.5
C10 C9 C14 119.7(3)
C10 C9 N2 123.8(3)
C14 C9 N2 116.5(3)
C9 C10 C11 119.8(3)
C9 C10 H10 120.1
C11 C10 H10 120.1
C10 C11 C12 121.0(3)
C10 C11 H11 119.5
C12 C11 H11 119.5
C13 C12 C11 119.6(3)
C13 C12 H12 120.2
C11 C12 H12 120.2
C12 C13 C14 119.6(3)
C12 C13 H13 120.2
C14 C13 H13 120.2
C13 C14 C9 120.3(3)
C13 C14 H14 119.9
C9 C14 H14 119.9
C16 C15 C20 120.4(3)
C16 C15 N3 116.9(3)
C20 C15 N3 122.7(3)
C17 C16 C15 119.5(4)
C17 C16 H16 120.3
C15 C16 H16 120.3
C18 C17 C16 120.6(4)
C18 C17 H17 119.7
C16 C17 H17 119.7
C17 C18 C19 119.4(4)
C17 C18 H18 120.3
C19 C18 H18 120.3
C18 C19 C20 121.5(4)
C18 C19 H19 119.3
C20 C19 H19 119.3
C19 C20 C15 118.6(3)
C19 C20 H20 120.7
C15 C20 H20 120.7

loop_
_geom_bond_atom_site_label_1
_geom_bond_atom_site_label_2
_geom_bond_distance
O1 C1 1.232(4)
O2 C2 1.221(4)
N1 C3 1.487(4)
N1 C8 1.498(3)
N1 C7 1.517(3)
N1 H1 0.9300
N2 C1 1.351(4)
N2 C9 1.418(4)
N2 H2 0.8800
N3 C2 1.350(4)
N3 C15 1.418(4)
N3 H3 0.8800
C1 C7 1.520(4)
C2 C3 1.513(4)
C3 C4 1.549(4)
C3 H3A 1.0000
C4 C5 1.499(4)
C4 H4A 0.9900
C4 H4B 0.9900
C5 C6 1.524(4)
C5 H5A 0.9900
C5 H5B 0.9900
C6 C7 1.514(4)
C6 H6A 0.9900
C6 H6B 0.9900
C7 H7 1.0000
C8 H8A 0.9800
C8 H8B 0.9800
C8 H8C 0.9800
C9 C10 1.380(4)
C9 C14 1.397(4)
C10 C11 1.381(4)
C10 H10 0.9500
C11 C12 1.382(4)
C11 H11 0.9500
C12 C13 1.393(4)
C12 H12 0.9500
C13 C14 1.387(4)
C13 H13 0.9500
C14 H14 0.9500
C15 C16 1.381(4)
C15 C20 1.385(4)
C16 C17 1.379(4)
C16 H16 0.9500
C17 C18 1.365(4)
C17 H17 0.9500
C18 C19 1.376(4)
C18 H18 0.9500
C19 C20 1.371(4)
C19 H19 0.9500
C20 H20 0.9500
